data_3500080
loop_
_publ_author_name
'Thierry Maris'

_publ_section_title
;
 Tetrapropylammonium Bromide
;
_journal_name_full 'Personal communication to COD'
_journal_year 2019
_chemical_formula_moiety 'C12 H28 N, Br'
_chemical_formula_sum 'C12 H28 Br N'
_chemical_formula_weight 266.26
_chemical_name_common 'tetrapropylammonium bromide'
_space_group_crystal_system tetragonal
_space_group_IT_number 82
_space_group_name_Hall 'I -4'
_space_group_name_H-M_alt 'I -4'
_atom_sites_solution_hydrogens geom
_atom_sites_solution_primary direct
_atom_sites_solution_secondary fmap
_audit_creation_date 2013-03-14
_audit_creation_method
;
  Olex2 1.2
  (compiled Dec  5 2012 16:20:19, GUI svn.r4385)
;
_cell_angle_alpha 90
_cell_angle_beta 90
_cell_angle_gamma 90
_cell_formula_units_Z 2
_cell_length_a 8.2048(2)
_cell_length_b 8.2048(2)
_cell_length_c 10.7389(2)
_cell_measurement_reflns_used 4819
_cell_measurement_temperature 150.0
_cell_measurement_theta_max 71.898
_cell_measurement_theta_min 6.791
_cell_volume 722.93(3)
_computing_cell_refinement 'SAINT v7.68A (Bruker, 2009)'
_computing_data_collection 'APEX2 (Bruker, 2009)'
_computing_data_reduction 'SAINT v7.68A (Bruker, 2009)'
_computing_molecular_graphics
;
O. V. Dolomanov, L. J. Bourhis, R. J. Gildea, J. A. K. Howard and H. Puschmann,
OLEX2: a complete structure solution, refinement and analysis program.
J. Appl. Cryst. (2009). 42, 339-341.
;
_computing_publication_material
;
O. V. Dolomanov, L. J. Bourhis, R. J. Gildea, J. A. K. Howard and H. Puschmann,
OLEX2: a complete structure solution, refinement and analysis program.
J. Appl. Cryst. (2009). 42, 339-341.
;
_computing_structure_refinement
;
SHELXL, G.M. Sheldrick, Acta Cryst.
(2008). A64, 112-122
;
_computing_structure_solution
;
SHELXS, G.M. Sheldrick, Acta Cryst.
(2008). A64, 112-122
;
_diffrn_ambient_temperature 150.0
_diffrn_detector_area_resol_mean 8.3
_diffrn_measured_fraction_theta_full 0.997
_diffrn_measured_fraction_theta_max 0.987
_diffrn_measurement_device_type 'Bruker Smart 6000'
_diffrn_measurement_method '\w scans'
_diffrn_radiation_monochromator 'Montel 200 Mirrors Optics'
_diffrn_radiation_type CuK\a
_diffrn_radiation_wavelength 1.54178
_diffrn_reflns_av_R_equivalents 0.0400
_diffrn_reflns_av_unetI/netI 0.0222
_diffrn_reflns_Laue_measured_fraction_full 0.997
_diffrn_reflns_Laue_measured_fraction_max 0.987
_diffrn_reflns_limit_h_max 9
_diffrn_reflns_limit_h_min -8
_diffrn_reflns_limit_k_max 9
_diffrn_reflns_limit_k_min -9
_diffrn_reflns_limit_l_max 13
_diffrn_reflns_limit_l_min -13
_diffrn_reflns_number 4812
_diffrn_reflns_point_group_measured_fraction_full 0.998
_diffrn_reflns_point_group_measured_fraction_max 0.986
_diffrn_reflns_theta_full 67.679
_diffrn_reflns_theta_max 72.481
_diffrn_reflns_theta_min 6.791
_diffrn_source 'Rotating Anode'
_exptl_absorpt_coefficient_mu 3.616
_exptl_absorpt_correction_T_max 0.7536
_exptl_absorpt_correction_T_min 0.5810
_exptl_absorpt_correction_type multi-scan
_exptl_absorpt_process_details
;
SADABS-2008/1 (Bruker,2008) was used for absorption correction.
wR2(int) was 0.1467 before and 0.0600 after correction.
The Ratio of minimum to maximum transmission is 0.7710.
The \l/2 correction factor is 0.0015.
;
_exptl_crystal_colour 'clear light colourless'
_exptl_crystal_colour_lustre clear
_exptl_crystal_colour_modifier light
_exptl_crystal_colour_primary colourless
_exptl_crystal_density_diffrn 1.223
_exptl_crystal_description block
_exptl_crystal_F_000 284
_exptl_crystal_recrystallization_method 'Recrystallised from EtOAc'
_exptl_crystal_size_max 0.2
_exptl_crystal_size_mid 0.18
_exptl_crystal_size_min 0.1
_exptl_special_details
;
 ?
;
_geom_special_details
;
 All esds (except the esd in the dihedral angle between two l.s. planes)
 are estimated using the full covariance matrix.  The cell esds are taken
 into account individually in the estimation of esds in distances, angles
 and torsion angles; correlations between esds in cell parameters are only
 used when they are defined by crystal symmetry.  An approximate (isotropic)
 treatment of cell esds is used for estimating esds involving l.s. planes.
;
_refine_diff_density_max 0.178
_refine_diff_density_min -0.225
_refine_diff_density_rms 0.057
_refine_ls_abs_structure_details
;
 Flack x determined using 335 quotients [(I+)-(I-)]/[(I+)+(I-)]
 (Parsons and Flack (2004), Acta Cryst. A60, s61).
;
_refine_ls_abs_structure_Flack 0.030(12)
_refine_ls_extinction_coef 0.0063(10)
_refine_ls_extinction_expression Fc^*^=kFc[1+0.001xFc^2^\l^3^/sin(2\q)]^-1/4^
_refine_ls_extinction_method SHELXL
_refine_ls_goodness_of_fit_ref 1.114
_refine_ls_hydrogen_treatment constr
_refine_ls_matrix_type full
_refine_ls_number_parameters 34
_refine_ls_number_reflns 717
_refine_ls_number_restraints 0
_refine_ls_restrained_S_all 1.114
_refine_ls_R_factor_all 0.0199
_refine_ls_R_factor_gt 0.0199
_refine_ls_shift/su_max 0.000
_refine_ls_shift/su_mean 0.000
_refine_ls_structure_factor_coef Fsqd
_refine_ls_weighting_details
;
 w=1/[\s^2^(Fo^2^)+(0.0355P)^2^]
 where P=(Fo^2^+2Fc^2^)/3
;
_refine_ls_weighting_scheme calc
_refine_ls_wR_factor_gt 0.0491
_refine_ls_wR_factor_ref 0.0491
_refine_special_details
;
 ?
;
_reflns_Friedel_coverage 0.879
_reflns_Friedel_fraction_full 1.000
_reflns_Friedel_fraction_max 0.985
_reflns_number_gt 716
_reflns_number_total 717
_reflns_special_details
;
 Reflections were merged by SHELXL according to the crystal
 class for the calculation of statistics and refinement.
 
 _reflns_Friedel_fraction is defined as the number of unique
 Friedel pairs measured divided by the number that would be
 possible theoretically, ignoring centric projections and
 systematic absences.
;
_reflns_threshold_expression 'I > 2\s(I)'
_cod_data_source_file c3nbr.cif
_cod_data_source_block c3nbr
_cod_depositor_comments 'Added Title/Name'
_cod_original_cell_volume 722.93(4)
_cod_database_code 3500080
_cod_database_fobs_code 3500080
_olex2_refinement_description
;
1. Fixed Uiso
 At 1.2 times of:
  {H1A,H1B} of C1, {H2A,H2B} of C2
 At 1.5 times of:
  {H3A,H3B,H3C} of C3
2.a Secondary CH2 refined with riding coordinates:
 C2(H2A,H2B), C1(H1A,H1B)
2.b Idealised Me refined as rotating group:
 C3(H3A,H3B,H3C)
;
_shelx_space_group_comment
;
The symmetry employed for this shelxl refinement is uniquely defined
by the following loop, which should always be used as a source of
symmetry information in preference to the above space-group names.
They are only intended as comments.
;
_shelxl_version_number 2012-9

loop_
_space_group_symop_operation_xyz
'x, y, z'
'y, -x, -z'
'-y, x, -z'
'-x, -y, z'
'x+1/2, y+1/2, z+1/2'
'y+1/2, -x+1/2, -z+1/2'
'-y+1/2, x+1/2, -z+1/2'
'-x+1/2, -y+1/2, z+1/2'

loop_
_atom_site_label
_atom_site_type_symbol
_atom_site_fract_x
_atom_site_fract_y
_atom_site_fract_z
_atom_site_U_iso_or_equiv
_atom_site_adp_type
_atom_site_occupancy
_atom_site_site_symmetry_order
_atom_site_calc_flag
_atom_site_refinement_flags_posn
_atom_site_refinement_flags_adp
_atom_site_refinement_flags_occupancy
_atom_site_disorder_assembly
_atom_site_disorder_group
Br1 Br 1.0000 0.0000 1.0000 0.0318(2) Uani 1 4 d S T P . .
C3 C 0.7434(4) 0.1348(3) 0.6311(3) 0.0388(6) Uani 1 1 d . . . . .
H3A H 0.6795 0.1927 0.5680 0.058 Uiso 1 1 calc R U . . .
H3B H 0.6750 0.0522 0.6712 0.058 Uiso 1 1 calc R U . . .
H3C H 0.8370 0.0818 0.5914 0.058 Uiso 1 1 calc R U . . .
C2 C 0.8039(3) 0.2561(3) 0.7290(3) 0.0327(5) Uani 1 1 d . . . . .
H2A H 0.7100 0.3103 0.7696 0.039 Uiso 1 1 calc R U . . .
H2B H 0.8674 0.1984 0.7938 0.039 Uiso 1 1 calc R U . . .
C1 C 0.9102(3) 0.3820(3) 0.6647(2) 0.0257(5) Uani 1 1 d . . . . .
H1A H 0.8409 0.4461 0.6073 0.031 Uiso 1 1 calc R U . . .
H1B H 0.9919 0.3238 0.6134 0.031 Uiso 1 1 calc R U . . .
N1 N 1.0000 0.5000 0.7500 0.0223(8) Uani 1 4 d S T P . .

loop_
_atom_site_aniso_label
_atom_site_aniso_U_11
_atom_site_aniso_U_22
_atom_site_aniso_U_33
_atom_site_aniso_U_23
_atom_site_aniso_U_13
_atom_site_aniso_U_12
Br1 0.0315(2) 0.0315(2) 0.0325(3) 0.000 0.000 0.000
C3 0.0429(16) 0.0283(14) 0.0451(14) -0.0035(11) -0.0100(12) -0.0038(10)
C2 0.0353(14) 0.0311(14) 0.0319(12) 0.0001(10) -0.0017(10) -0.0067(11)
C1 0.0295(12) 0.0257(12) 0.0220(10) -0.0017(9) -0.0028(8) -0.0005(9)
N1 0.0245(11) 0.0245(11) 0.0181(17) 0.000 0.000 0.000

loop_
_atom_type_symbol
_atom_type_description
_atom_type_scat_dispersion_real
_atom_type_scat_dispersion_imag
_atom_type_scat_source
C C 0.0181 0.0091 'International Tables Vol C Tables 4.2.6.8 and 6.1.1.4'
H H 0.0000 0.0000 'International Tables Vol C Tables 4.2.6.8 and 6.1.1.4'
N N 0.0311 0.0180 'International Tables Vol C Tables 4.2.6.8 and 6.1.1.4'
Br Br -0.6763 1.2805 'International Tables Vol C Tables 4.2.6.8 and 6.1.1.4'

loop_
_geom_angle_atom_site_label_1
_geom_angle_atom_site_label_2
_geom_angle_atom_site_label_3
_geom_angle
_geom_angle_site_symmetry_1
_geom_angle_site_symmetry_3
H3A C3 H3B 109.5 . .
H3A C3 H3C 109.5 . .
H3B C3 H3C 109.5 . .
C2 C3 H3A 109.5 . .
C2 C3 H3B 109.5 . .
C2 C3 H3C 109.5 . .
C3 C2 H2A 110.0 . .
C3 C2 H2B 110.0 . .
H2A C2 H2B 108.4 . .
C1 C2 C3 108.4(2) . .
C1 C2 H2A 110.0 . .
C1 C2 H2B 110.0 . .
C2 C1 H1A 108.3 . .
C2 C1 H1B 108.3 . .
C2 C1 N1 115.87(17) . .
H1A C1 H1B 107.4 . .
N1 C1 H1A 108.3 . .
N1 C1 H1B 108.3 . .
C1 N1 C1 111.22(9) . 7_646
C1 N1 C1 106.02(18) . 4_765
C1 N1 C1 111.22(9) 7_646 4_765
C1 N1 C1 111.22(9) . 6_566
C1 N1 C1 106.02(18) 7_646 6_566
C1 N1 C1 111.22(9) 4_765 6_566

loop_
_geom_bond_atom_site_label_1
_geom_bond_atom_site_label_2
_geom_bond_distance
_geom_bond_site_symmetry_2
C3 H3A 0.9800 .
C3 H3B 0.9800 .
C3 H3C 0.9800 .
C3 C2 1.530(4) .
C2 H2A 0.9900 .
C2 H2B 0.9900 .
C2 C1 1.518(3) .
C1 H1A 0.9900 .
C1 H1B 0.9900 .
C1 N1 1.523(2) .
N1 C1 1.523(2) 7_646
N1 C1 1.523(2) 4_765
N1 C1 1.523(2) 6_566

loop_
_geom_torsion_atom_site_label_1
_geom_torsion_atom_site_label_2
_geom_torsion_atom_site_label_3
_geom_torsion_atom_site_label_4
_geom_torsion
_geom_torsion_site_symmetry_1
_geom_torsion_site_symmetry_2
_geom_torsion_site_symmetry_3
_geom_torsion_site_symmetry_4
C3 C2 C1 N1 -172.2(2) . . . .
C2 C1 N1 C1 61.9(3) . . . 7_646
C2 C1 N1 C1 -177.1(3) . . . 4_765
C2 C1 N1 C1 -56.0(3) . . . 6_566
